data_4001167
loop_
_publ_author_name
'Gaudin, Etienne'
'Tenc\'e, Sophie'
'Weill, Fran\,cois'
'Rodriguez Fernandez, Jesus'
'Chevalier, Bernard'

_publ_section_title
;
 Structural and Magnetocaloric Properties of the New Ternary Silicides
 Gd6M5/3Si3with M = Co and Ni
;
_journal_issue 9
_journal_name_full 'Chemistry of Materials'
_journal_page_first 2972
_journal_paper_doi 10.1021/cm8000859
_journal_volume 20
_journal_year 2008
_chemical_formula_moiety 'Gd6 Ni1.667 Si3'
_chemical_formula_structural 'Gd6 Ni1.667 Si3'
_chemical_formula_sum 'Gd6 Ni1.667 Si3'
_chemical_formula_weight 1125.6
_chemical_name_systematic ' ?'
_space_group_IT_number 176
_symmetry_cell_setting hexagonal
_symmetry_space_group_name_Hall '-P 6c'
_symmetry_space_group_name_H-M 'P 63/m'
_cell_angle_alpha 90
_cell_angle_beta 90
_cell_angle_gamma 120
_cell_formula_units_Z 2
_cell_length_a 11.7123(4)
_cell_length_b 11.7123(4)
_cell_length_c 4.1705(2)
_cell_measurement_reflns_used 2217
_cell_measurement_temperature 120
_cell_measurement_theta_max 35
_cell_measurement_theta_min 5
_cell_volume 495.45(3)
_computing_publication_material 'Jana2000 (Petricek, Dusek & Palatinus, 2000)'
_computing_structure_refinement 'Jana2000 (Petricek, Dusek & Palatinus, 2000)'
_diffrn_ambient_temperature 120
_diffrn_measured_fraction_theta_full 1.00
_diffrn_measurement_device_type 'Nonius CCD'
_diffrn_measurement_method '/f scans + /w scans'
_diffrn_radiation_type 'Mo K\a'
_diffrn_radiation_wavelength 0.71069
_diffrn_reflns_av_R_equivalents 0.0581
_diffrn_reflns_av_sigmaI/netI 0.0320
_diffrn_reflns_limit_h_max 17
_diffrn_reflns_limit_h_min -18
_diffrn_reflns_limit_k_max 18
_diffrn_reflns_limit_k_min -17
_diffrn_reflns_limit_l_max 6
_diffrn_reflns_limit_l_min -6
_diffrn_reflns_number 7463
_diffrn_reflns_theta_full 35.00
_diffrn_reflns_theta_max 35.00
_diffrn_reflns_theta_min 5.29
_exptl_absorpt_coefficient_mu 42.93
_exptl_absorpt_correction_T_max 0.438
_exptl_absorpt_correction_T_min 0.169
_exptl_absorpt_correction_type gaussian
_exptl_absorpt_process_details '(Jana2000; Petricek, Dusek & Palatinus, 2000)'
_exptl_crystal_colour metallic_dark_grey
_exptl_crystal_density_diffrn 7.5425
_exptl_crystal_description block
_exptl_crystal_F_000 945
_exptl_crystal_size_max 0.04
_exptl_crystal_size_mid 0.04
_exptl_crystal_size_min 0.02
_refine_diff_density_max 2.12
_refine_diff_density_min -2.42
_refine_ls_extinction_coef 0.139(14)
_refine_ls_extinction_method 'B-C type 1 Lorentzian isotropic (Becker & Coppens, 1974)'
_refine_ls_goodness_of_fit_gt 1.04
_refine_ls_goodness_of_fit_ref 1.02
_refine_ls_number_parameters 27
_refine_ls_number_reflns 807
_refine_ls_R_factor_all 0.0378
_refine_ls_R_factor_gt 0.0262
_refine_ls_shift/su_max 0.0097
_refine_ls_shift/su_mean 0.0008
_refine_ls_structure_factor_coef Fsqd
_refine_ls_weighting_details w=1/(\s^2^(I)+0.0016I^2^)
_refine_ls_weighting_scheme sigma
_refine_ls_wR_factor_gt 0.0583
_refine_ls_wR_factor_ref 0.0617
_reflns_number_gt 700
_reflns_number_total 807
_reflns_threshold_expression I>2\s(I)
_cod_data_source_file cm8000859-file006.cif
_cod_data_source_block Gd6Ni1.67Si3_120K
_cod_depositor_comments
;
The following automatic conversions were performed:

'_exptl_absorpt_correction_type' value 'Gaussian' changed to
'gaussian' according to
/home/saulius/struct/CIF-dictionaries/cif_core.dic dictionary named
'cif_core.dic' version 2.4.1 from 2010-06-29.

Automatic conversion script
Id: cif_fix_values 1715 2011-07-08 13:25:40Z adriana 
;
_cod_database_code 4001167

loop_
_symmetry_equiv_pos_site_id
_symmetry_equiv_pos_as_xyz
1 x,y,z
2 x-y,x,1/2+z
3 -y,x-y,z
4 -x,-y,1/2+z
5 -x+y,-x,z
6 y,-x+y,1/2+z
7 -x,-y,-z
8 -x+y,-x,1/2-z
9 y,-x+y,-z
10 x,y,1/2-z
11 x-y,x,-z
12 -y,x-y,1/2-z

loop_
_atom_site_label
_atom_site_type_symbol
_atom_site_fract_x
_atom_site_fract_y
_atom_site_fract_z
_atom_site_adp_type
_atom_site_U_iso_or_equiv
_atom_site_symmetry_multiplicity
_atom_site_occupancy
_atom_site_calc_flag
Gd1 Gd 0.24142(3) 0.22878(3) 0.25 Uani 0.00606(13) 6 1 d
Gd2 Gd 0.51753(3) 0.13923(3) 0.25 Uani 0.00349(12) 6 1 d
Ni2 Ni 0.333333 0.666667 0.25 Uani 0.0046(3) 2 1 d
Si Si 0.15773(18) 0.44138(19) 0.25 Uani 0.0051(6) 6 1 d
Ni1 Ni 0 0 0.063(2) Uiso 0.0025(15) 4 0.165(7) d
Ni3 Ni 0 0 0.316(2) Uiso 0.0014(15) 4 0.168(7) d

loop_
_atom_site_aniso_label
_atom_site_aniso_type_symbol
_atom_site_aniso_U_11
_atom_site_aniso_U_22
_atom_site_aniso_U_33
_atom_site_aniso_U_12
_atom_site_aniso_U_13
_atom_site_aniso_U_23
Gd1 Gd 0.00763(16) 0.00799(17) 0.00555(16) 0.00615(13) 0 0
Gd2 Gd 0.00356(15) 0.00326(15) 0.00321(15) 0.00137(11) 0 0
Ni2 Ni 0.0049(4) 0.0049(4) 0.0038(6) 0.00246(19) 0 0
Si Si 0.0058(8) 0.0048(7) 0.0050(8) 0.0029(6) 0 0

loop_
_atom_type_symbol
_atom_type_scat_dispersion_real
_atom_type_scat_dispersion_imag
_atom_type_scat_source
Gd -0.165 3.904 'International Tables Vol C Tables  4.2.6.8 and 6.1.1.1'
Ni 0.339 1.112 'International Tables Vol C Tables  4.2.6.8 and 6.1.1.1'
Si 0.082 0.070 'International Tables Vol C Tables  4.2.6.8 and 6.1.1.1'

loop_
_geom_angle_atom_site_label_1
_geom_angle_atom_site_label_2
_geom_angle_atom_site_label_3
_geom_angle_site_symmetry_1
_geom_angle_site_symmetry_3
_geom_angle
_geom_angle_publ_flag
Gd1 Gd1 Gd1 2_554 2_555 74.212(11) no
Gd1 Gd1 Gd1 2_554 9_555 87.367(9) no
Gd1 Gd1 Gd1 2_554 9_556 132.999(10) no
Gd1 Gd1 Gd2 2_554 2_554 66.453(10) no
Gd1 Gd1 Gd2 2_554 2_555 107.463(15) no
Gd1 Gd1 Si 2_554 . 53.28(2) no
Gd1 Gd1 Si 2_554 9_555 96.43(4) no
Gd1 Gd1 Si 2_554 9_556 164.35(7) no
Gd1 Gd1 Ni1 2_554 . 56.77(9) no
Gd1 Gd1 Ni1 2_554 7_555 51.79(7) no
Gd1 Gd1 Ni1 2_554 2_555 84.13(10) no
Gd1 Gd1 Ni1 2_554 8_555 77.32(11) no
Gd1 Gd1 Ni3 2_554 . 70.32(12) no
Gd1 Gd1 Ni3 2_554 7_555 45.95(3) no
Gd1 Gd1 Ni3 2_554 7_556 89.87(9) no
Gd1 Gd1 Ni3 2_554 2_554 48.36(5) no
Gd1 Gd1 Ni3 2_554 2_555 95.14(7) no
Gd1 Gd1 Ni3 2_554 8_555 62.82(11) no
Gd1 Gd1 Gd1 2_555 2_554 74.212(11) no
Gd1 Gd1 Gd1 2_555 9_555 132.999(10) no
Gd1 Gd1 Gd1 2_555 9_556 87.367(9) no
Gd1 Gd1 Gd2 2_555 2_554 107.463(15) no
Gd1 Gd1 Gd2 2_555 2_555 66.453(10) no
Gd1 Gd1 Si 2_555 . 53.28(2) no
Gd1 Gd1 Si 2_555 9_555 164.35(7) no
Gd1 Gd1 Si 2_555 9_556 96.43(4) no
Gd1 Gd1 Ni1 2_555 . 77.32(11) no
Gd1 Gd1 Ni1 2_555 7_555 84.13(10) no
Gd1 Gd1 Ni1 2_555 2_555 51.79(7) no
Gd1 Gd1 Ni1 2_555 8_555 56.77(9) no
Gd1 Gd1 Ni3 2_555 . 62.82(11) no
Gd1 Gd1 Ni3 2_555 7_555 95.14(7) no
Gd1 Gd1 Ni3 2_555 7_556 48.36(5) no
Gd1 Gd1 Ni3 2_555 2_554 89.87(9) no
Gd1 Gd1 Ni3 2_555 2_555 45.95(3) no
Gd1 Gd1 Ni3 2_555 8_555 70.32(12) no
Gd1 Gd1 Gd1 9_555 2_554 87.367(9) no
Gd1 Gd1 Gd1 9_555 2_555 132.999(10) no
Gd1 Gd1 Gd1 9_555 9_556 74.212(11) no
Gd1 Gd1 Gd2 9_555 2_554 103.658(7) no
Gd1 Gd1 Gd2 9_555 2_555 159.346(15) no
Gd1 Gd1 Si 9_555 . 139.112(15) no
Gd1 Gd1 Si 9_555 9_555 57.16(5) no
Gd1 Gd1 Si 9_555 9_556 107.98(7) no
Gd1 Gd1 Ni1 9_555 . 56.77(9) no
Gd1 Gd1 Ni1 9_555 7_555 51.79(7) no
Gd1 Gd1 Ni1 9_555 2_555 84.13(10) no
Gd1 Gd1 Ni1 9_555 8_555 77.32(11) no
Gd1 Gd1 Ni3 9_555 . 70.32(12) no
Gd1 Gd1 Ni3 9_555 7_555 45.95(3) no
Gd1 Gd1 Ni3 9_555 7_556 89.87(9) no
Gd1 Gd1 Ni3 9_555 2_554 48.36(5) no
Gd1 Gd1 Ni3 9_555 2_555 95.14(7) no
Gd1 Gd1 Ni3 9_555 8_555 62.82(11) no
Gd1 Gd1 Gd1 9_556 2_554 132.999(10) no
Gd1 Gd1 Gd1 9_556 2_555 87.367(9) no
Gd1 Gd1 Gd1 9_556 9_555 74.212(11) no
Gd1 Gd1 Gd2 9_556 2_554 159.346(15) no
Gd1 Gd1 Gd2 9_556 2_555 103.658(7) no
Gd1 Gd1 Si 9_556 . 139.112(15) no
Gd1 Gd1 Si 9_556 9_555 107.98(7) no
Gd1 Gd1 Si 9_556 9_556 57.16(5) no
Gd1 Gd1 Ni1 9_556 . 77.32(11) no
Gd1 Gd1 Ni1 9_556 7_555 84.13(10) no
Gd1 Gd1 Ni1 9_556 2_555 51.79(7) no
Gd1 Gd1 Ni1 9_556 8_555 56.77(9) no
Gd1 Gd1 Ni3 9_556 . 62.82(11) no
Gd1 Gd1 Ni3 9_556 7_555 95.14(7) no
Gd1 Gd1 Ni3 9_556 7_556 48.36(5) no
Gd1 Gd1 Ni3 9_556 2_554 89.87(9) no
Gd1 Gd1 Ni3 9_556 2_555 45.95(3) no
Gd1 Gd1 Ni3 9_556 8_555 70.32(12) no
Gd2 Gd1 Gd2 2_554 2_555 70.875(7) no
Gd2 Gd1 Si 2_554 . 54.25(2) no
Gd2 Gd1 Si 2_554 9_555 56.93(7) no
Gd2 Gd1 Si 2_554 9_556 105.80(5) no
Gd2 Gd1 Ni1 2_554 . 119.28(14) no
Gd2 Gd1 Ni1 2_554 7_555 111.07(12) no
Gd2 Gd1 Ni1 2_554 2_555 148.85(7) no
Gd2 Gd1 Ni1 2_554 8_555 143.59(10) no
Gd2 Gd1 Ni3 2_554 . 136.61(13) no
Gd2 Gd1 Ni3 2_554 7_555 97.68(9) no
Gd2 Gd1 Ni3 2_554 7_556 151.68(3) no
Gd2 Gd1 Ni3 2_554 2_554 104.11(11) no
Gd2 Gd1 Ni3 2_554 2_555 152.602(15) no
Gd2 Gd1 Ni3 2_554 8_555 127.69(14) no
Gd2 Gd1 Gd2 2_555 2_554 70.875(7) no
Gd2 Gd1 Si 2_555 . 54.25(2) no
Gd2 Gd1 Si 2_555 9_555 105.80(5) no
Gd2 Gd1 Si 2_555 9_556 56.93(7) no
Gd2 Gd1 Ni1 2_555 . 143.59(10) no
Gd2 Gd1 Ni1 2_555 7_555 148.85(7) no
Gd2 Gd1 Ni1 2_555 2_555 111.07(12) no
Gd2 Gd1 Ni1 2_555 8_555 119.28(14) no
Gd2 Gd1 Ni3 2_555 . 127.69(14) no
Gd2 Gd1 Ni3 2_555 7_555 152.602(15) no
Gd2 Gd1 Ni3 2_555 7_556 104.11(11) no
Gd2 Gd1 Ni3 2_555 2_554 151.68(3) no
Gd2 Gd1 Ni3 2_555 2_555 97.68(9) no
Gd2 Gd1 Ni3 2_555 8_555 136.61(13) no
Si Gd1 Si . 9_555 111.08(7) no
Si Gd1 Si . 9_556 111.08(7) no
Si Gd1 Ni1 . . 100.99(3) no
Si Gd1 Ni1 . 7_555 100.32(3) no
Si Gd1 Ni1 . 2_555 100.32(3) no
Si Gd1 Ni1 . 8_555 100.99(3) no
Si Gd1 Ni3 . . 101.37(3) no
Si Gd1 Ni3 . 7_555 98.66(3) no
Si Gd1 Ni3 . 7_556 99.53(3) no
Si Gd1 Ni3 . 2_554 99.53(3) no
Si Gd1 Ni3 . 2_555 98.66(3) no
Si Gd1 Ni3 . 8_555 101.37(3) no
Si Gd1 Si 9_555 . 111.08(7) no
Si Gd1 Si 9_555 9_556 89.71(5) no
Si Gd1 Ni1 9_555 . 108.39(14) no
Si Gd1 Ni1 9_555 7_555 100.07(13) no
Si Gd1 Ni1 9_555 2_555 141.13(11) no
Si Gd1 Ni1 9_555 8_555 134.39(13) no
Si Gd1 Ni3 9_555 . 126.51(15) no
Si Gd1 Ni3 9_555 7_555 86.67(9) no
Si Gd1 Ni3 9_555 7_556 145.90(9) no
Si Gd1 Ni3 9_555 2_554 93.09(11) no
Si Gd1 Ni3 9_555 2_555 149.25(8) no
Si Gd1 Ni3 9_555 8_555 117.05(15) no
Si Gd1 Si 9_556 . 111.08(7) no
Si Gd1 Si 9_556 9_555 89.71(5) no
Si Gd1 Ni1 9_556 . 134.39(13) no
Si Gd1 Ni1 9_556 7_555 141.13(11) no
Si Gd1 Ni1 9_556 2_555 100.07(13) no
Si Gd1 Ni1 9_556 8_555 108.39(14) no
Si Gd1 Ni3 9_556 . 117.05(15) no
Si Gd1 Ni3 9_556 7_555 149.25(8) no
Si Gd1 Ni3 9_556 7_556 93.09(11) no
Si Gd1 Ni3 9_556 2_554 145.90(9) no
Si Gd1 Ni3 9_556 2_555 86.67(9) no
Si Gd1 Ni3 9_556 8_555 126.51(15) no
Ni1 Gd1 Ni1 . 7_555 9.5(2) no
Ni1 Gd1 Ni1 . 2_555 41.1(2) no
Ni1 Gd1 Ni1 . 8_555 31.6(2) no
Ni1 Gd1 Ni3 . . 21.5(2) no
Ni1 Gd1 Ni3 . 7_555 24.78(19) no
Ni1 Gd1 Ni3 . 7_556 49.1(2) no
Ni1 Gd1 Ni3 . 2_554 17.5(2) no
Ni1 Gd1 Ni3 . 2_555 56.37(19) no
Ni1 Gd1 Ni3 . 8_555 10.1(2) no
Ni1 Gd1 Ni1 7_555 . 9.5(2) no
Ni1 Gd1 Ni1 7_555 2_555 50.7(2) no
Ni1 Gd1 Ni1 7_555 8_555 41.1(2) no
Ni1 Gd1 Ni3 7_555 . 31.0(2) no
Ni1 Gd1 Ni3 7_555 7_555 15.23(17) no
Ni1 Gd1 Ni3 7_555 7_556 58.63(19) no
Ni1 Gd1 Ni3 7_555 2_554 7.95(19) no
Ni1 Gd1 Ni3 7_555 2_555 65.91(17) no
Ni1 Gd1 Ni3 7_555 8_555 19.6(2) no
Ni1 Gd1 Ni1 2_555 . 41.1(2) no
Ni1 Gd1 Ni1 2_555 7_555 50.7(2) no
Ni1 Gd1 Ni1 2_555 8_555 9.5(2) no
Ni1 Gd1 Ni3 2_555 . 19.6(2) no
Ni1 Gd1 Ni3 2_555 7_555 65.91(17) no
Ni1 Gd1 Ni3 2_555 7_556 7.95(19) no
Ni1 Gd1 Ni3 2_555 2_554 58.63(19) no
Ni1 Gd1 Ni3 2_555 2_555 15.23(17) no
Ni1 Gd1 Ni3 2_555 8_555 31.0(2) no
Ni1 Gd1 Ni1 8_555 . 31.6(2) no
Ni1 Gd1 Ni1 8_555 7_555 41.1(2) no
Ni1 Gd1 Ni1 8_555 2_555 9.5(2) no
Ni1 Gd1 Ni3 8_555 . 10.1(2) no
Ni1 Gd1 Ni3 8_555 7_555 56.37(19) no
Ni1 Gd1 Ni3 8_555 7_556 17.5(2) no
Ni1 Gd1 Ni3 8_555 2_554 49.1(2) no
Ni1 Gd1 Ni3 8_555 2_555 24.78(19) no
Ni1 Gd1 Ni3 8_555 8_555 21.5(2) no
Ni3 Gd1 Ni3 . 7_555 46.3(2) no
Ni3 Gd1 Ni3 . 7_556 27.6(2) no
Ni3 Gd1 Ni3 . 2_554 39.0(2) no
Ni3 Gd1 Ni3 . 2_555 34.9(2) no
Ni3 Gd1 Ni3 . 8_555 11.4(2) no
Ni3 Gd1 Ni3 7_555 . 46.3(2) no
Ni3 Gd1 Ni3 7_555 7_556 73.86(16) no
Ni3 Gd1 Ni3 7_555 2_554 7.28(16) no
Ni3 Gd1 Ni3 7_555 2_555 81.15(14) no
Ni3 Gd1 Ni3 7_555 8_555 34.9(2) no
Ni3 Gd1 Ni3 7_556 . 27.6(2) no
Ni3 Gd1 Ni3 7_556 7_555 73.86(16) no
Ni3 Gd1 Ni3 7_556 2_554 66.58(17) no
Ni3 Gd1 Ni3 7_556 2_555 7.28(16) no
Ni3 Gd1 Ni3 7_556 8_555 39.0(2) no
Ni3 Gd1 Ni3 2_554 . 39.0(2) no
Ni3 Gd1 Ni3 2_554 7_555 7.28(16) no
Ni3 Gd1 Ni3 2_554 7_556 66.58(17) no
Ni3 Gd1 Ni3 2_554 2_555 73.86(16) no
Ni3 Gd1 Ni3 2_554 8_555 27.6(2) no
Ni3 Gd1 Ni3 2_555 . 34.9(2) no
Ni3 Gd1 Ni3 2_555 7_555 81.15(14) no
Ni3 Gd1 Ni3 2_555 7_556 7.28(16) no
Ni3 Gd1 Ni3 2_555 2_554 73.86(16) no
Ni3 Gd1 Ni3 2_555 8_555 46.3(2) no
Ni3 Gd1 Ni3 8_555 . 11.4(2) no
Ni3 Gd1 Ni3 8_555 7_555 34.9(2) no
Ni3 Gd1 Ni3 8_555 7_556 39.0(2) no
Ni3 Gd1 Ni3 8_555 2_554 27.6(2) no
Ni3 Gd1 Ni3 8_555 2_555 46.3(2) no
Gd1 Gd2 Gd1 9_555 9_556 70.875(7) no
Gd1 Gd2 Gd2 9_555 7_655 64.956(10) no
Gd1 Gd2 Gd2 9_555 7_656 103.137(10) no
Gd1 Gd2 Gd2 9_555 8_665 105.330(14) no
Gd1 Gd2 Gd2 9_555 3_655 143.092(5) no
Gd1 Gd2 Ni2 9_555 7_665 91.116(6) no
Gd1 Gd2 Ni2 9_555 7_666 147.587(16) no
Gd1 Gd2 Si 9_555 2_654 97.72(4) no
Gd1 Gd2 Si 9_555 2_655 157.93(4) no
Gd1 Gd2 Si 9_555 8_555 51.33(4) no
Gd1 Gd2 Si 9_555 9_555 54.63(4) no
Gd1 Gd2 Si 9_555 9_556 101.83(4) no
Gd1 Gd2 Gd1 9_556 9_555 70.875(7) no
Gd1 Gd2 Gd2 9_556 7_655 103.137(10) no
Gd1 Gd2 Gd2 9_556 7_656 64.956(10) no
Gd1 Gd2 Gd2 9_556 8_665 105.330(14) no
Gd1 Gd2 Gd2 9_556 3_655 143.092(5) no
Gd1 Gd2 Ni2 9_556 7_665 147.587(16) no
Gd1 Gd2 Ni2 9_556 7_666 91.116(6) no
Gd1 Gd2 Si 9_556 2_654 157.93(4) no
Gd1 Gd2 Si 9_556 2_655 97.72(4) no
Gd1 Gd2 Si 9_556 8_555 51.33(4) no
Gd1 Gd2 Si 9_556 9_555 101.83(4) no
Gd1 Gd2 Si 9_556 9_556 54.63(4) no
Gd2 Gd2 Gd2 7_655 7_656 68.255(8) no
Gd2 Gd2 Gd2 7_655 8_665 144.461(5) no
Gd2 Gd2 Gd2 7_655 3_655 105.977(12) no
Gd2 Gd2 Ni2 7_655 7_665 92.463(5) no
Gd2 Gd2 Ni2 7_655 7_666 147.245(15) no
Gd2 Gd2 Si 7_655 2_654 54.86(4) no
Gd2 Gd2 Si 7_655 2_655 101.03(5) no
Gd2 Gd2 Si 7_655 8_555 51.84(5) no
Gd2 Gd2 Si 7_655 9_555 99.59(5) no
Gd2 Gd2 Si 7_655 9_556 157.70(4) no
Gd2 Gd2 Gd2 7_656 7_655 68.255(8) no
Gd2 Gd2 Gd2 7_656 8_665 144.461(5) no
Gd2 Gd2 Gd2 7_656 3_655 105.977(12) no
Gd2 Gd2 Ni2 7_656 7_665 147.245(15) no
Gd2 Gd2 Ni2 7_656 7_666 92.463(5) no
Gd2 Gd2 Si 7_656 2_654 101.03(5) no
Gd2 Gd2 Si 7_656 2_655 54.86(4) no
Gd2 Gd2 Si 7_656 8_555 51.84(5) no
Gd2 Gd2 Si 7_656 9_555 157.70(4) no
Gd2 Gd2 Si 7_656 9_556 99.59(5) no
Gd2 Gd2 Gd2 8_665 7_655 144.461(5) no
Gd2 Gd2 Gd2 8_665 7_656 144.461(5) no
Gd2 Gd2 Gd2 8_665 3_655 60.000(13) no
Gd2 Gd2 Ni2 8_665 7_665 52.497(6) no
Gd2 Gd2 Ni2 8_665 7_666 52.497(6) no
Gd2 Gd2 Si 8_665 2_654 95.80(4) no
Gd2 Gd2 Si 8_665 2_655 95.80(4) no
Gd2 Gd2 Si 8_665 8_555 148.85(7) no
Gd2 Gd2 Si 8_665 9_555 53.99(4) no
Gd2 Gd2 Si 8_665 9_556 53.99(4) no
Gd2 Gd2 Gd2 3_655 7_655 105.977(12) no
Gd2 Gd2 Gd2 3_655 7_656 105.977(12) no
Gd2 Gd2 Gd2 3_655 8_665 60.000(13) no
Gd2 Gd2 Ni2 3_655 7_665 52.497(6) no
Gd2 Gd2 Ni2 3_655 7_666 52.497(6) no
Gd2 Gd2 Si 3_655 2_654 54.86(3) no
Gd2 Gd2 Si 3_655 2_655 54.86(3) no
Gd2 Gd2 Si 3_655 8_555 151.15(7) no
Gd2 Gd2 Si 3_655 9_555 95.21(4) no
Gd2 Gd2 Si 3_655 9_556 95.21(4) no
Ni2 Gd2 Ni2 7_665 7_666 90.666(7) no
Ni2 Gd2 Si 7_665 2_654 47.27(5) no
Ni2 Gd2 Si 7_665 2_655 107.06(3) no
Ni2 Gd2 Si 7_665 8_555 134.656(4) no
Ni2 Gd2 Si 7_665 9_555 46.96(4) no
Ni2 Gd2 Si 7_665 9_556 106.20(4) no
Ni2 Gd2 Ni2 7_666 7_665 90.666(7) no
Ni2 Gd2 Si 7_666 2_654 107.06(3) no
Ni2 Gd2 Si 7_666 2_655 47.27(5) no
Ni2 Gd2 Si 7_666 8_555 134.656(4) no
Ni2 Gd2 Si 7_666 9_555 106.20(4) no
Ni2 Gd2 Si 7_666 9_556 46.96(4) no
Si Gd2 Si 2_654 2_655 86.21(6) no
Si Gd2 Si 2_654 8_555 106.71(6) no
Si Gd2 Si 2_654 9_555 85.34(6) no
Si Gd2 Si 2_654 9_556 147.42(5) no
Si Gd2 Si 2_655 2_654 86.21(6) no
Si Gd2 Si 2_655 8_555 106.71(6) no
Si Gd2 Si 2_655 9_555 147.42(5) no
Si Gd2 Si 2_655 9_556 85.34(6) no
Si Gd2 Si 8_555 2_654 106.71(6) no
Si Gd2 Si 8_555 2_655 106.71(6) no
Si Gd2 Si 8_555 9_555 105.87(6) no
Si Gd2 Si 8_555 9_556 105.87(6) no
Si Gd2 Si 9_555 2_654 85.34(6) no
Si Gd2 Si 9_555 2_655 147.42(5) no
Si Gd2 Si 9_555 8_555 105.87(6) no
Si Gd2 Si 9_555 9_556 85.06(6) no
Si Gd2 Si 9_556 2_654 147.42(5) no
Si Gd2 Si 9_556 2_655 85.34(6) no
Si Gd2 Si 9_556 8_555 105.87(6) no
Si Gd2 Si 9_556 9_555 85.06(6) no

loop_
_geom_bond_atom_site_label_1
_geom_bond_atom_site_label_2
_geom_bond_site_symmetry_2
_geom_bond_distance
_geom_bond_publ_flag
Gd1 Gd1 2_554 3.4565(5) yes
Gd1 Gd1 2_555 3.4565(5) yes
Gd1 Gd1 9_555 3.4565(5) yes
Gd1 Gd1 9_556 3.4565(5) yes
Gd1 Gd2 2_554 3.5964(4) yes
Gd1 Gd2 2_555 3.5964(4) yes
Gd1 Si . 3.099(3) yes
Gd1 Si 9_555 2.9565(17) yes
Gd1 Si 9_556 2.9565(17) yes
Gd1 Ni1 . 2.865(2) yes
Gd1 Ni1 7_555 3.050(4) yes
Gd1 Ni1 2_555 3.050(4) yes
Gd1 Ni1 8_555 2.865(2) yes
Gd1 Ni3 . 2.7703(9) yes
Gd1 Ni3 7_555 3.629(5) yes
Gd1 Ni3 7_556 3.298(5) yes
Gd1 Ni3 2_554 3.298(5) yes
Gd1 Ni3 2_555 3.629(5) yes
Gd1 Ni3 8_555 2.7703(9) yes
Gd2 Gd2 7_655 3.7168(4) yes
Gd2 Gd2 7_656 3.7168(4) yes
Gd2 Gd2 8_665 3.5700(5) yes
Gd2 Gd2 3_655 3.5700(4) yes
Gd2 Ni2 7_665 2.9320(2) yes
Gd2 Ni2 7_666 2.9320(2) yes
Gd2 Si 2_654 3.051(3) yes
Gd2 Si 2_655 3.051(3) yes
Gd2 Si 8_555 3.1734(19) yes
Gd2 Si 9_555 3.085(3) yes
Gd2 Si 9_556 3.085(3) yes
